data_2224011
loop_
_publ_author_name
'bin Shawkataly, Omar'
'Pankhi, Mohd. Aslam A.'
'Khan, Imthyaz Ahmed'
'Yeap, Chin Sing'
'Fun, Hoong-Kun'

_publ_section_title
;
 A redetermination of (2-methoxyphenyl)diphenylphosphine
;
_journal_coeditor_code SJ2649
_journal_issue 11
_journal_name_full 'Acta Crystallographica Section E'
_journal_page_first o2660
_journal_page_last o2661
_journal_paper_doi 10.1107/S1600536809038835
_journal_volume 65
_journal_year 2009
_chemical_formula_iupac 'C19 H17 O P'
_chemical_formula_moiety 'C19 H17 O P'
_chemical_formula_sum 'C19 H17 O P'
_chemical_formula_weight 292.30
_chemical_name_systematic
;
(2-methoxyphenyl)diphenylphosphine
;
_space_group_IT_number 15
_symmetry_cell_setting monoclinic
_symmetry_space_group_name_Hall '-C 2yc'
_symmetry_space_group_name_H-M 'C 1 2/c 1'
_atom_sites_solution_hydrogens geom
_atom_sites_solution_primary direct
_atom_sites_solution_secondary difmap
_audit_creation_method SHELXL-97
_cell_angle_alpha 90.00
_cell_angle_beta 90.3795(12)
_cell_angle_gamma 90.00
_cell_formula_units_Z 16
_cell_length_a 31.1813(8)
_cell_length_b 7.1474(2)
_cell_length_c 28.3025(8)
_cell_measurement_reflns_used 9973
_cell_measurement_temperature 100
_cell_measurement_theta_max 31.36
_cell_measurement_theta_min 2.88
_cell_volume 6307.5(3)
_computing_cell_refinement 'SAINT (Bruker, 2005)'
_computing_data_collection 'APEX2 (Bruker, 2005)'
_computing_data_reduction 'SAINT (Bruker, 2005)'
_computing_molecular_graphics 'SHELXTL (Sheldrick, 2008)'
_computing_publication_material
;
SHELXTL (Sheldrick, 2008) and PLATON (Spek, 2009)
;
_computing_structure_refinement 'SHELXTL (Sheldrick, 2008)'
_computing_structure_solution 'SHELXTL (Sheldrick, 2008)'
_diffrn_ambient_temperature 100
_diffrn_measured_fraction_theta_full 0.992
_diffrn_measured_fraction_theta_max 0.992
_diffrn_measurement_device_type
;
Bruker SMART APEXII CCD area-detector
;
_diffrn_measurement_method '\f and \w'
_diffrn_radiation_monochromator graphite
_diffrn_radiation_source 'fine-focus sealed tube'
_diffrn_radiation_type MoK\a
_diffrn_radiation_wavelength 0.71073
_diffrn_reflns_av_R_equivalents 0.0350
_diffrn_reflns_av_sigmaI/netI 0.0387
_diffrn_reflns_limit_h_max 47
_diffrn_reflns_limit_h_min -47
_diffrn_reflns_limit_k_max 10
_diffrn_reflns_limit_k_min -10
_diffrn_reflns_limit_l_max 43
_diffrn_reflns_limit_l_min -42
_diffrn_reflns_number 49460
_diffrn_reflns_theta_full 32.95
_diffrn_reflns_theta_max 32.95
_diffrn_reflns_theta_min 1.44
_diffrn_standards_number 0
_exptl_absorpt_coefficient_mu 0.170
_exptl_absorpt_correction_T_max 0.9780
_exptl_absorpt_correction_T_min 0.8789
_exptl_absorpt_correction_type multi-scan
_exptl_absorpt_process_details '(<i>SADABS</i>; Bruker, 2005)'
_exptl_crystal_colour colourless
_exptl_crystal_density_diffrn 1.231
_exptl_crystal_density_method 'not measured'
_exptl_crystal_description needle
_exptl_crystal_F_000 2464
_exptl_crystal_size_max 0.78
_exptl_crystal_size_mid 0.24
_exptl_crystal_size_min 0.13
_refine_diff_density_max 0.331
_refine_diff_density_min -0.250
_refine_ls_extinction_method none
_refine_ls_goodness_of_fit_ref 1.097
_refine_ls_hydrogen_treatment constr
_refine_ls_matrix_type full
_refine_ls_number_parameters 566
_refine_ls_number_reflns 11740
_refine_ls_number_restraints 157
_refine_ls_restrained_S_all 1.095
_refine_ls_R_factor_all 0.0761
_refine_ls_R_factor_gt 0.0537
_refine_ls_shift/su_max 0.001
_refine_ls_shift/su_mean 0.000
_refine_ls_structure_factor_coef Fsqd
_refine_ls_weighting_details 'calc w=1/[\s^2^(Fo^2^)+(0.0294P)^2^+8.0384P] where P=(Fo^2^+2Fc^2^)/3'
_refine_ls_weighting_scheme calc
_refine_ls_wR_factor_gt 0.1153
_refine_ls_wR_factor_ref 0.1231
_reflns_number_gt 8873
_reflns_number_total 11740
_reflns_threshold_expression I>2\s(I)
_cod_data_source_file sj2649.cif
_cod_data_source_block I
_cod_depositor_comments
;
The following automatic conversions were performed:
'_symmetry_cell_setting' value 'Monoclinic' changed to 'monoclinic'
according to '/home/saulius/struct/CIF-dictionaries/cif_core.dic'
dictionary named 'cif_core.dic' version 2.4.1 from 2010-06-29.

Automatic conversion script
Id: cif_fix_enum 1527 2010-12-29 10:47:43Z saulius 

The following automatic conversions were performed:

'_symmetry_cell_setting' value 'Monoclinic' changed to 'monoclinic'
according to /home/saulius/struct/CIF-dictionaries/cif_core.dic
dictionary named 'cif_core.dic' version 2.4.1 from 2010-06-29.

Automatic conversion script
Id: cif_fix_values 1715 2011-07-08 13:25:40Z adriana 
;
_cod_original_sg_symbol_H-M 'C 2/c'
_cod_database_code 2224011
_cod_database_fobs_code 2224011

loop_
_symmetry_equiv_pos_as_xyz
'x, y, z'
'-x, y, -z+1/2'
'x+1/2, y+1/2, z'
'-x+1/2, y+1/2, -z+1/2'
'-x, -y, -z'
'x, -y, z-1/2'
'-x+1/2, -y+1/2, -z'
'x+1/2, -y+1/2, z-1/2'

loop_
_atom_site_type_symbol
_atom_site_label
_atom_site_fract_x
_atom_site_fract_y
_atom_site_fract_z
_atom_site_U_iso_or_equiv
_atom_site_adp_type
_atom_site_calc_flag
_atom_site_refinement_flags
_atom_site_occupancy
_atom_site_disorder_assembly
_atom_site_disorder_group
P P1A 0.922433(11) 0.68949(6) 0.081792(13) 0.02379(8) Uani d . 1 . .
O O1A 0.98898(3) 0.42835(19) 0.06278(4) 0.0356(3) Uani d . 1 . .
C C1A 0.89016(4) 0.5270(2) 0.04611(5) 0.0227(3) Uani d . 1 . .
C C2A 0.87439(4) 0.5889(2) 0.00231(5) 0.0268(3) Uani d . 1 . .
H H2AA 0.8805 0.7097 -0.0078 0.032 Uiso calc R 1 . .
C C3A 0.84983(5) 0.4716(3) -0.02601(5) 0.0311(3) Uani d . 1 . .
H H3AA 0.8393 0.5148 -0.0548 0.037 Uiso calc R 1 . .
C C4A 0.84080(5) 0.2902(3) -0.01165(5) 0.0309(3) Uani d . 1 . .
H H4AA 0.8245 0.2116 -0.0309 0.037 Uiso calc R 1 . .
C C5A 0.85617(5) 0.2268(2) 0.03158(5) 0.0293(3) Uani d . 1 . .
H H5AA 0.8501 0.1057 0.0415 0.035 Uiso calc R 1 . .
C C6A 0.88069(4) 0.3442(2) 0.06009(5) 0.0256(3) Uani d . 1 . .
H H6AA 0.8910 0.3004 0.0890 0.031 Uiso calc R 1 . .
C C7A 0.88118(4) 0.8042(2) 0.11748(5) 0.0236(3) Uani d . 1 . .
C C8A 0.83846(5) 0.7462(2) 0.11895(5) 0.0274(3) Uani d . 1 . .
H H8AA 0.8300 0.6403 0.1023 0.033 Uiso calc R 1 . .
C C9A 0.80846(5) 0.8451(2) 0.14506(6) 0.0312(3) Uani d . 1 . .
H H9AA 0.7800 0.8065 0.1452 0.037 Uiso calc R 1 . .
C C10A 0.82081(5) 1.0009(2) 0.17091(6) 0.0332(3) Uani d . 1 . .
H H10A 0.8008 1.0657 0.1888 0.040 Uiso calc R 1 . .
C C11A 0.86316(6) 1.0596(2) 0.17001(6) 0.0339(3) Uani d . 1 . .
H H11A 0.8716 1.1638 0.1874 0.041 Uiso calc R 1 . .
C C12A 0.89293(5) 0.9637(2) 0.14327(5) 0.0291(3) Uani d . 1 . .
H H12A 0.9211 1.0057 0.1424 0.035 Uiso calc R 1 . .
C C13A 0.94579(4) 0.5263(2) 0.12501(5) 0.0235(3) Uani d . 1 . .
C C14A 0.93348(5) 0.5143(2) 0.17235(5) 0.0264(3) Uani d . 1 . .
H H14A 0.9118 0.5918 0.1835 0.032 Uiso calc R 1 . .
C C15A 0.95316(5) 0.3878(2) 0.20307(5) 0.0317(3) Uani d . 1 . .
H H15A 0.9447 0.3811 0.2345 0.038 Uiso calc R 1 . .
C C16A 0.98528(5) 0.2724(2) 0.18670(6) 0.0334(3) Uani d . 1 . .
H H16A 0.9984 0.1881 0.2072 0.040 Uiso calc R 1 . .
C C17A 0.99830(5) 0.2808(2) 0.13978(6) 0.0311(3) Uani d . 1 . .
H H17A 1.0199 0.2024 0.1289 0.037 Uiso calc R 1 . .
C C18A 0.97864(4) 0.4080(2) 0.10933(5) 0.0277(3) Uani d . 1 . .
C C19A 1.01988(7) 0.3008(4) 0.04412(7) 0.0544(6) Uani d . 1 . .
H H19A 1.0236 0.3246 0.0110 0.082 Uiso calc R 1 . .
H H19B 1.0100 0.1748 0.0485 0.082 Uiso calc R 1 . .
H H19C 1.0468 0.3175 0.0603 0.082 Uiso calc R 1 . .
P P1B 0.63959(15) 0.6772(5) 0.13064(12) 0.0268(4) Uani d PDU 0.753(3) A 1
O O1B 0.58298(5) 0.4273(3) 0.08223(7) 0.0445(5) Uani d PDU 0.753(3) A 1
C C1B 0.6620(3) 0.7991(12) 0.1822(3) 0.0232(12) Uani d PDU 0.753(3) A 1
C C2B 0.6393(3) 0.9541(11) 0.1994(3) 0.0254(9) Uani d PDU 0.753(3) A 1
H H2BA 0.6142 0.9922 0.1844 0.031 Uiso calc PR 0.753(3) A 1
C C3B 0.6543(3) 1.0510(12) 0.2388(3) 0.0308(11) Uani d PDU 0.753(3) A 1
H H3BA 0.6386 1.1506 0.2508 0.037 Uiso calc PR 0.753(3) A 1
C C4B 0.6923(2) 0.9991(11) 0.2598(3) 0.0334(15) Uani d PDU 0.753(3) A 1
H H4BA 0.7029 1.0674 0.2853 0.040 Uiso calc PR 0.753(3) A 1
C C5B 0.7149(3) 0.8462(12) 0.2434(3) 0.0325(15) Uani d PDU 0.753(3) A 1
H H5BA 0.7404 0.8115 0.2583 0.039 Uiso calc PR 0.753(3) A 1
C C6B 0.7000(3) 0.7437(12) 0.2049(3) 0.0233(9) Uani d PDU 0.753(3) A 1
H H6BA 0.7151 0.6396 0.1943 0.028 Uiso calc PR 0.753(3) A 1
C C7B 0.68283(18) 0.5167(9) 0.1152(3) 0.0244(11) Uani d PDU 0.753(3) A 1
C C8B 0.68720(17) 0.3390(7) 0.1351(2) 0.0257(7) Uani d PDU 0.753(3) A 1
H H8BA 0.6667 0.2953 0.1562 0.031 Uiso calc PR 0.753(3) A 1
C C9B 0.7221(2) 0.2265(10) 0.1235(3) 0.0352(14) Uani d PDU 0.753(3) A 1
H H9BA 0.7247 0.1077 0.1366 0.042 Uiso calc PR 0.753(3) A 1
C C10B 0.7534(2) 0.2906(9) 0.0922(3) 0.0375(14) Uani d PDU 0.753(3) A 1
H H10B 0.7765 0.2152 0.0844 0.045 Uiso calc PR 0.753(3) A 1
C C11B 0.7493(2) 0.4669(8) 0.0733(3) 0.0383(12) Uani d PDU 0.753(3) A 1
H H11B 0.7703 0.5117 0.0530 0.046 Uiso calc PR 0.753(3) A 1
C C12B 0.71416(17) 0.5798(9) 0.0841(3) 0.0337(13) Uani d PDU 0.753(3) A 1
H H12B 0.7116 0.6977 0.0705 0.040 Uiso calc PR 0.753(3) A 1
C C13B 0.60176(18) 0.5166(9) 0.16012(18) 0.0257(9) Uani d PDU 0.753(3) A 1
C C14B 0.5956(2) 0.4999(9) 0.20859(17) 0.0304(10) Uani d PDU 0.753(3) A 1
H H14B 0.6130 0.5685 0.2291 0.037 Uiso calc PR 0.753(3) A 1
C C15B 0.56431(18) 0.3837(8) 0.22724(15) 0.0410(10) Uani d PDU 0.753(3) A 1
H H15B 0.5598 0.3795 0.2597 0.049 Uiso calc PR 0.753(3) A 1
C C16B 0.54009(16) 0.2750(8) 0.19734(18) 0.0511(12) Uani d PDU 0.753(3) A 1
H H16B 0.5197 0.1945 0.2099 0.061 Uiso calc PR 0.753(3) A 1
C C17B 0.54545(16) 0.2829(8) 0.14911(18) 0.0481(12) Uani d PDU 0.753(3) A 1
H H17B 0.5290 0.2073 0.1293 0.058 Uiso calc PR 0.753(3) A 1
C C18B 0.5757(2) 0.4047(11) 0.13005(18) 0.0381(11) Uani d PDU 0.753(3) A 1
C C19B 0.55769(8) 0.3189(5) 0.04961(13) 0.0667(11) Uani d PU 0.753(3) A 1
H H19D 0.5654 0.3508 0.0178 0.100 Uiso calc PR 0.753(3) A 1
H H19E 0.5278 0.3453 0.0543 0.100 Uiso calc PR 0.753(3) A 1
H H19F 0.5629 0.1882 0.0549 0.100 Uiso calc PR 0.753(3) A 1
P P1C 0.6453(5) 0.6726(14) 0.1308(4) 0.0283(15) Uani d PDU 0.247(3) A 2
O O1C 0.72148(13) 0.7423(6) 0.07269(15) 0.0252(10) Uani d PDU 0.247(3) A 2
C C1C 0.6668(8) 0.781(3) 0.1856(8) 0.018(2) Uani d PDU 0.247(3) A 2
C C2C 0.6454(9) 0.937(4) 0.2032(10) 0.030(3) Uani d PDU 0.247(3) A 2
H H2CA 0.6199 0.9740 0.1888 0.037 Uiso calc PR 0.247(3) A 2
C C3C 0.6608(8) 1.040(4) 0.2415(10) 0.031(4) Uani d PDU 0.247(3) A 2
H H3CA 0.6463 1.1472 0.2509 0.037 Uiso calc PR 0.247(3) A 2
C C4C 0.6969(6) 0.985(3) 0.2652(7) 0.022(2) Uani d PDU 0.247(3) A 2
H H4CA 0.7053 1.0434 0.2931 0.027 Uiso calc PR 0.247(3) A 2
C C5C 0.7207(7) 0.839(3) 0.2466(8) 0.017(2) Uani d PDU 0.247(3) A 2
H H5CA 0.7469 0.8069 0.2602 0.021 Uiso calc PR 0.247(3) A 2
C C6C 0.7054(9) 0.741(4) 0.2080(11) 0.029(3) Uani d PDU 0.247(3) A 2
H H6CA 0.7220 0.6432 0.1963 0.035 Uiso calc PR 0.247(3) A 2
C C7C 0.6038(7) 0.515(3) 0.1504(5) 0.027(3) Uani d PDU 0.247(3) A 2
C C8C 0.5923(5) 0.512(2) 0.1981(4) 0.0179(18) Uani d PDU 0.247(3) A 2
H H8CA 0.6050 0.5937 0.2195 0.022 Uiso calc PR 0.247(3) A 2
C C9C 0.5611(6) 0.381(3) 0.2131(3) 0.027(2) Uani d PDU 0.247(3) A 2
H H9CA 0.5552 0.3687 0.2451 0.032 Uiso calc PR 0.247(3) A 2
C C10C 0.5388(5) 0.270(2) 0.1800(3) 0.027(2) Uani d PDU 0.247(3) A 2
H H10C 0.5174 0.1875 0.1895 0.033 Uiso calc PR 0.247(3) A 2
C C11C 0.5496(5) 0.286(3) 0.1329(3) 0.029(2) Uani d PDU 0.247(3) A 2
H H11C 0.5348 0.2158 0.1105 0.035 Uiso calc PR 0.247(3) A 2
C C12C 0.5818(6) 0.404(3) 0.1183(4) 0.026(3) Uani d PDU 0.247(3) A 2
H H12C 0.5888 0.4101 0.0864 0.031 Uiso calc PR 0.247(3) A 2
C C13C 0.6904(5) 0.507(3) 0.1199(8) 0.020(2) Uani d PDU 0.247(3) A 2
C C14C 0.6915(6) 0.321(3) 0.1361(9) 0.0304(10) Uani d PDU 0.247(3) A 2
H H14C 0.6696 0.2816 0.1560 0.037 Uiso calc PR 0.247(3) A 2
C C15C 0.7225(6) 0.196(3) 0.1247(8) 0.019(2) Uani d PDU 0.247(3) A 2
H H15C 0.7226 0.0753 0.1372 0.023 Uiso calc PR 0.247(3) A 2
C C16C 0.7535(7) 0.254(3) 0.0939(9) 0.024(2) Uani d PDU 0.247(3) A 2
H H16C 0.7755 0.1715 0.0863 0.029 Uiso calc PR 0.247(3) A 2
C C17C 0.7538(6) 0.428(2) 0.0736(6) 0.024(2) Uani d PDU 0.247(3) A 2
H H17C 0.7740 0.4585 0.0509 0.028 Uiso calc PR 0.247(3) A 2
C C18C 0.7232(5) 0.559(2) 0.0877(6) 0.020(2) Uani d PDU 0.247(3) A 2
C C19C 0.74898(19) 0.7931(10) 0.0343(2) 0.0293(14) Uani d PU 0.247(3) A 2
H H19I 0.7424 0.9182 0.0243 0.044 Uiso calc PR 0.247(3) A 2
H H19G 0.7445 0.7082 0.0085 0.044 Uiso calc PR 0.247(3) A 2
H H19H 0.7784 0.7868 0.0446 0.044 Uiso calc PR 0.247(3) A 2

loop_
_atom_site_aniso_label
_atom_site_aniso_U_11
_atom_site_aniso_U_22
_atom_site_aniso_U_33
_atom_site_aniso_U_12
_atom_site_aniso_U_13
_atom_site_aniso_U_23
P1A 0.01805(15) 0.02824(19) 0.02511(16) -0.00272(14) 0.00114(12) 0.00586(15)
O1A 0.0244(5) 0.0477(7) 0.0347(6) 0.0082(5) 0.0081(4) 0.0068(5)
C1A 0.0180(5) 0.0287(7) 0.0215(6) 0.0011(5) 0.0010(4) 0.0040(5)
C2A 0.0230(6) 0.0322(8) 0.0252(6) 0.0035(6) 0.0004(5) 0.0077(6)
C3A 0.0278(7) 0.0425(9) 0.0229(6) 0.0034(7) -0.0034(5) 0.0055(6)
C4A 0.0262(7) 0.0401(9) 0.0262(7) -0.0003(6) -0.0044(5) -0.0028(6)
C5A 0.0270(7) 0.0302(8) 0.0306(7) -0.0014(6) -0.0019(6) 0.0034(6)
C6A 0.0235(6) 0.0307(8) 0.0226(6) -0.0021(6) -0.0015(5) 0.0066(6)
C7A 0.0225(6) 0.0234(7) 0.0249(6) -0.0013(5) -0.0005(5) 0.0064(5)
C8A 0.0232(6) 0.0263(7) 0.0328(7) -0.0021(6) 0.0020(5) 0.0013(6)
C9A 0.0234(6) 0.0319(8) 0.0383(8) 0.0021(6) 0.0034(6) 0.0018(7)
C10A 0.0380(8) 0.0301(8) 0.0316(7) 0.0074(7) 0.0036(6) 0.0020(7)
C11A 0.0442(9) 0.0266(8) 0.0309(7) -0.0016(7) -0.0037(6) -0.0006(6)
C12A 0.0295(7) 0.0279(8) 0.0298(7) -0.0060(6) -0.0024(6) 0.0047(6)
C13A 0.0164(5) 0.0286(7) 0.0255(6) -0.0030(5) -0.0027(5) 0.0019(6)
C14A 0.0254(6) 0.0279(7) 0.0258(6) -0.0020(6) -0.0027(5) 0.0003(6)
C15A 0.0383(8) 0.0308(8) 0.0260(7) -0.0020(7) -0.0085(6) 0.0020(6)
C16A 0.0359(8) 0.0296(8) 0.0345(8) -0.0017(7) -0.0158(6) 0.0035(7)
C17A 0.0220(6) 0.0319(8) 0.0395(8) 0.0017(6) -0.0063(6) 0.0006(7)
C18A 0.0172(6) 0.0338(8) 0.0320(7) -0.0028(6) -0.0019(5) 0.0024(6)
C19A 0.0431(10) 0.0717(16) 0.0486(11) 0.0230(11) 0.0186(8) 0.0086(11)
P1B 0.0223(7) 0.0251(6) 0.0331(7) -0.0009(4) -0.0026(4) 0.0016(5)
O1B 0.0230(7) 0.0508(11) 0.0596(12) -0.0003(7) -0.0055(7) -0.0228(9)
C1B 0.0171(14) 0.019(2) 0.033(2) 0.0003(12) 0.0018(11) 0.0087(14)
C2B 0.022(3) 0.0197(15) 0.0346(18) 0.0056(14) 0.0058(14) 0.0072(15)
C3B 0.032(3) 0.0228(18) 0.0381(19) 0.0035(15) 0.0141(16) 0.0051(14)
C4B 0.042(3) 0.0262(19) 0.032(2) -0.0050(17) 0.0038(16) -0.0053(18)
C5B 0.024(3) 0.037(2) 0.036(2) -0.0034(16) -0.0011(16) 0.0020(16)
C6B 0.020(2) 0.0192(17) 0.0303(19) -0.0017(14) 0.0025(14) -0.0032(15)
C7B 0.0172(18) 0.0297(15) 0.026(2) -0.0052(12) -0.0023(17) -0.0002(12)
C8B 0.0198(15) 0.0315(17) 0.0257(11) 0.0019(10) 0.0014(11) -0.0023(12)
C9B 0.033(2) 0.032(3) 0.040(3) 0.0024(16) -0.0053(16) -0.0005(18)
C10B 0.0193(15) 0.048(4) 0.045(3) 0.000(2) 0.0028(14) -0.012(2)
C11B 0.0277(19) 0.040(3) 0.047(2) -0.0135(18) 0.0116(15) -0.0087(19)
C12B 0.029(2) 0.0335(19) 0.038(2) -0.0073(14) 0.0024(18) -0.0023(15)
C13B 0.0163(11) 0.0194(13) 0.042(3) -0.0016(9) 0.0003(16) 0.0011(18)
C14B 0.0233(15) 0.0258(14) 0.042(2) 0.0020(11) -0.0002(15) 0.0160(17)
C15B 0.0272(16) 0.0299(16) 0.066(3) 0.0030(12) 0.017(2) 0.016(2)
C16B 0.0222(15) 0.0285(16) 0.103(4) -0.0010(12) 0.017(2) 0.009(3)
C17B 0.0208(12) 0.0288(17) 0.095(4) -0.0038(10) 0.003(3) -0.009(4)
C18B 0.0203(16) 0.0334(18) 0.061(3) 0.0038(12) 0.000(2) -0.010(2)
C19B 0.0240(11) 0.079(2) 0.097(2) 0.0046(13) -0.0092(13) -0.057(2)
P1C 0.031(4) 0.0269(19) 0.0274(18) -0.0050(17) -0.0063(16) 0.0141(16)
O1C 0.025(2) 0.024(2) 0.027(2) -0.0006(16) 0.0063(15) 0.0068(17)
C1C 0.026(7) 0.008(4) 0.019(4) 0.000(4) 0.005(4) 0.001(4)
C2C 0.014(5) 0.033(7) 0.043(5) 0.011(3) -0.001(3) 0.017(4)
C3C 0.027(6) 0.021(6) 0.044(7) 0.004(4) 0.009(4) -0.012(5)
C4C 0.013(3) 0.030(5) 0.024(4) -0.003(3) 0.005(3) 0.008(3)
C5C 0.012(4) 0.012(4) 0.028(5) 0.000(3) -0.001(3) -0.009(3)
C6C 0.012(4) 0.037(7) 0.039(6) 0.004(4) -0.007(3) 0.006(4)
C7C 0.032(5) 0.038(5) 0.013(4) 0.004(3) 0.004(3) 0.004(3)
C8C 0.012(3) 0.019(4) 0.023(4) 0.001(2) -0.004(3) 0.013(3)
C9C 0.028(4) 0.033(4) 0.019(3) 0.002(3) 0.001(3) 0.007(4)
C10C 0.022(4) 0.027(4) 0.034(4) -0.009(3) -0.002(4) 0.003(5)
C11C 0.034(6) 0.031(4) 0.022(3) -0.004(4) -0.002(3) 0.000(4)
C12C 0.026(6) 0.023(4) 0.029(5) -0.009(4) 0.005(3) -0.003(4)
C13C 0.017(5) 0.023(4) 0.019(4) -0.001(3) -0.009(4) -0.004(3)
C14C 0.0233(15) 0.0258(14) 0.042(2) 0.0020(11) -0.0002(15) 0.0160(17)
C15C 0.012(4) 0.023(5) 0.023(5) 0.001(3) 0.009(3) 0.008(4)
C16C 0.030(5) 0.017(4) 0.025(5) -0.006(3) -0.001(3) 0.005(4)
C17C 0.030(5) 0.025(5) 0.016(3) -0.001(3) 0.006(3) 0.000(3)
C18C 0.024(5) 0.020(4) 0.017(3) -0.011(3) -0.002(4) 0.006(3)
C19C 0.026(3) 0.035(3) 0.026(3) 0.001(2) 0.005(2) 0.010(2)

loop_
_atom_type_symbol
_atom_type_description
_atom_type_scat_dispersion_real
_atom_type_scat_dispersion_imag
_atom_type_scat_source
C C 0.0033 0.0016 'International Tables Vol C Tables 4.2.6.8 and 6.1.1.4'
H H 0.0000 0.0000 'International Tables Vol C Tables 4.2.6.8 and 6.1.1.4'
O O 0.0106 0.0060 'International Tables Vol C Tables 4.2.6.8 and 6.1.1.4'
P P 0.1023 0.0942 'International Tables Vol C Tables 4.2.6.8 and 6.1.1.4'

loop_
_geom_angle_atom_site_label_1
_geom_angle_atom_site_label_2
_geom_angle_atom_site_label_3
_geom_angle_site_symmetry_1
_geom_angle_site_symmetry_3
_geom_angle
_geom_angle_publ_flag
C7A P1A C1A . . 101.65(6) ?
C7A P1A C13A . . 101.15(6) ?
C1A P1A C13A . . 100.27(7) ?
C18A O1A C19A . . 116.89(14) ?
C6A C1A C2A . . 118.15(13) ?
C6A C1A P1A . . 123.50(10) ?
C2A C1A P1A . . 118.35(12) ?
C3A C2A C1A . . 120.62(15) ?
C3A C2A H2AA . . 119.7 ?
C1A C2A H2AA . . 119.7 ?
C2A C3A C4A . . 120.51(14) ?
C2A C3A H3AA . . 119.7 ?
C4A C3A H3AA . . 119.7 ?
C5A C4A C3A . . 119.58(15) ?
C5A C4A H4AA . . 120.2 ?
C3A C4A H4AA . . 120.2 ?
C4A C5A C6A . . 120.03(15) ?
C4A C5A H5AA . . 120.0 ?
C6A C5A H5AA . . 120.0 ?
C5A C6A C1A . . 121.11(13) ?
C5A C6A H6AA . . 119.4 ?
C1A C6A H6AA . . 119.4 ?
C8A C7A C12A . . 118.18(14) ?
C8A C7A P1A . . 123.82(12) ?
C12A C7A P1A . . 117.94(11) ?
C9A C8A C7A . . 120.74(15) ?
C9A C8A H8AA . . 119.6 ?
C7A C8A H8AA . . 119.6 ?
C10A C9A C8A . . 120.25(15) ?
C10A C9A H9AA . . 119.9 ?
C8A C9A H9AA . . 119.9 ?
C9A C10A C11A . . 119.68(15) ?
C9A C10A H10A . . 120.2 ?
C11A C10A H10A . . 120.2 ?
C12A C11A C10A . . 120.18(15) ?
C12A C11A H11A . . 119.9 ?
C10A C11A H11A . . 119.9 ?
C11A C12A C7A . . 120.94(14) ?
C11A C12A H12A . . 119.5 ?
C7A C12A H12A . . 119.5 ?
C14A C13A C18A . . 118.12(13) ?
C14A C13A P1A . . 124.53(11) ?
C18A C13A P1A . . 117.34(11) ?
C15A C14A C13A . . 121.01(15) ?
C15A C14A H14A . . 119.5 ?
C13A C14A H14A . . 119.5 ?
C16A C15A C14A . . 119.70(15) ?
C16A C15A H15A . . 120.2 ?
C14A C15A H15A . . 120.2 ?
C15A C16A C17A . . 120.77(14) ?
C15A C16A H16A . . 119.6 ?
C17A C16A H16A . . 119.6 ?
C18A C17A C16A . . 119.24(15) ?
C18A C17A H17A . . 120.4 ?
C16A C17A H17A . . 120.4 ?
O1A C18A C17A . . 124.11(14) ?
O1A C18A C13A . . 114.73(13) ?
C17A C18A C13A . . 121.16(14) ?
O1A C19A H19A . . 109.5 ?
O1A C19A H19B . . 109.5 ?
H19A C19A H19B . . 109.5 ?
O1A C19A H19C . . 109.5 ?
H19A C19A H19C . . 109.5 ?
H19B C19A H19C . . 109.5 ?
C7B P1B C1B . . 102.2(4) ?
C7B P1B C13B . . 101.1(3) ?
C1B P1B C13B . . 100.2(4) ?
C18B O1B C19B . . 118.3(3) ?
C6B C1B C2B . . 119.4(4) ?
C6B C1B P1B . . 123.1(4) ?
C2B C1B P1B . . 117.5(4) ?
C3B C2B C1B . . 120.3(5) ?
C3B C2B H2BA . . 119.8 ?
C1B C2B H2BA . . 119.8 ?
C4B C3B C2B . . 119.8(5) ?
C4B C3B H3BA . . 120.1 ?
C2B C3B H3BA . . 120.1 ?
C3B C4B C5B . . 120.6(5) ?
C3B C4B H4BA . . 119.7 ?
C5B C4B H4BA . . 119.7 ?
C4B C5B C6B . . 120.7(5) ?
C4B C5B H5BA . . 119.7 ?
C6B C5B H5BA . . 119.7 ?
C5B C6B C1B . . 119.2(5) ?
C5B C6B H6BA . . 120.4 ?
C1B C6B H6BA . . 120.4 ?
C12B C7B C8B . . 118.8(5) ?
C12B C7B P1B . . 118.0(4) ?
C8B C7B P1B . . 123.1(4) ?
C9B C8B C7B . . 120.2(5) ?
C9B C8B H8BA . . 119.9 ?
C7B C8B H8BA . . 119.9 ?
C8B C9B C10B . . 120.6(6) ?
C8B C9B H9BA . . 119.7 ?
C10B C9B H9BA . . 119.7 ?
C11B C10B C9B . . 119.0(6) ?
C11B C10B H10B . . 120.5 ?
C9B C10B H10B . . 120.5 ?
C10B C11B C12B . . 121.0(5) ?
C10B C11B H11B . . 119.5 ?
C12B C11B H11B . . 119.5 ?
C7B C12B C11B . . 120.3(5) ?
C7B C12B H12B . . 119.8 ?
C11B C12B H12B . . 119.8 ?
C14B C13B C18B . . 117.5(4) ?
C14B C13B P1B . . 126.2(4) ?
C18B C13B P1B . . 116.3(4) ?
C15B C14B C13B . . 121.8(5) ?
C15B C14B H14B . . 119.1 ?
C13B C14B H14B . . 119.1 ?
C16B C15B C14B . . 119.3(4) ?
C16B C15B H15B . . 120.3 ?
C14B C15B H15B . . 120.3 ?
C15B C16B C17B . . 121.2(4) ?
C15B C16B H16B . . 119.4 ?
C17B C16B H16B . . 119.4 ?
C16B C17B C18B . . 119.7(4) ?
C16B C17B H17B . . 120.2 ?
C18B C17B H17B . . 120.2 ?
O1B C18B C17B . . 124.5(4) ?
O1B C18B C13B . . 115.2(4) ?
C17B C18B C13B . . 120.4(4) ?
C7C P1C C1C . . 105.1(12) ?
C7C P1C C13C . . 101.4(10) ?
C1C P1C C13C . . 97.7(10) ?
C18C O1C C19C . . 116.7(7) ?
C6C C1C C2C . . 114.7(12) ?
C6C C1C P1C . . 127.2(13) ?
C2C C1C P1C . . 117.5(13) ?
C3C C2C C1C . . 122.6(14) ?
C3C C2C H2CA . . 118.7 ?
C1C C2C H2CA . . 118.7 ?
C4C C3C C2C . . 120.6(15) ?
C4C C3C H3CA . . 119.7 ?
C2C C3C H3CA . . 119.7 ?
C3C C4C C5C . . 118.1(15) ?
C3C C4C H4CA . . 120.9 ?
C5C C4C H4CA . . 120.9 ?
C6C C5C C4C . . 120.1(16) ?
C6C C5C H5CA . . 120.0 ?
C4C C5C H5CA . . 120.0 ?
C5C C6C C1C . . 123.4(16) ?
C5C C6C H6CA . . 118.3 ?
C1C C6C H6CA . . 118.3 ?
C12C C7C C8C . . 119.7(12) ?
C12C C7C P1C . . 120.6(10) ?
C8C C7C P1C . . 119.6(11) ?
C7C C8C C9C . . 118.7(12) ?
C7C C8C H8CA . . 120.6 ?
C9C C8C H8CA . . 120.6 ?
C10C C9C C8C . . 120.7(10) ?
C10C C9C H9CA . . 119.7 ?
C8C C9C H9CA . . 119.7 ?
C11C C10C C9C . . 118.0(11) ?
C11C C10C H10C . . 121.0 ?
C9C C10C H10C . . 121.0 ?
C12C C11C C10C . . 121.8(12) ?
C12C C11C H11C . . 119.1 ?
C10C C11C H11C . . 119.1 ?
C11C C12C C7C . . 120.8(11) ?
C11C C12C H12C . . 119.6 ?
C7C C12C H12C . . 119.6 ?
C14C C13C C18C . . 115.9(13) ?
C14C C13C P1C . . 124.2(12) ?
C18C C13C P1C . . 119.3(12) ?
C15C C14C C13C . . 124.2(16) ?
C15C C14C H14C . . 117.9 ?
C13C C14C H14C . . 117.9 ?
C14C C15C C16C . . 117.1(16) ?
C14C C15C H15C . . 121.4 ?
C16C C15C H15C . . 121.4 ?
C17C C16C C15C . . 123.2(17) ?
C17C C16C H16C . . 118.4 ?
C15C C16C H16C . . 118.4 ?
C16C C17C C18C . . 119.0(14) ?
C16C C17C H17C . . 120.5 ?
C18C C17C H17C . . 120.5 ?
O1C C18C C17C . . 125.1(12) ?
O1C C18C C13C . . 114.5(11) ?
C17C C18C C13C . . 120.4(12) ?
O1C C19C H19I . . 109.5 ?
O1C C19C H19G . . 109.5 ?
H19I C19C H19G . . 109.5 ?
O1C C19C H19H . . 109.5 ?
H19I C19C H19H . . 109.5 ?
H19G C19C H19H . . 109.5 ?

loop_
_geom_bond_atom_site_label_1
_geom_bond_atom_site_label_2
_geom_bond_site_symmetry_2
_geom_bond_distance
_geom_bond_publ_flag
P1A C7A . 1.8343(15) ?
P1A C1A . 1.8351(15) ?
P1A C13A . 1.8370(15) ?
O1A C18A . 1.3661(18) ?
O1A C19A . 1.430(2) ?
C1A C6A . 1.397(2) ?
C1A C2A . 1.4021(19) ?
C2A C3A . 1.387(2) ?
C2A H2AA . 0.9300 ?
C3A C4A . 1.389(2) ?
C3A H3AA . 0.9300 ?
C4A C5A . 1.387(2) ?
C4A H4AA . 0.9300 ?
C5A C6A . 1.390(2) ?
C5A H5AA . 0.9300 ?
C6A H6AA . 0.9300 ?
C7A C8A . 1.3957(19) ?
C7A C12A . 1.401(2) ?
C8A C9A . 1.389(2) ?
C8A H8AA . 0.9300 ?
C9A C10A . 1.386(2) ?
C9A H9AA . 0.9300 ?
C10A C11A . 1.386(2) ?
C10A H10A . 0.9300 ?
C11A C12A . 1.383(2) ?
C11A H11A . 0.9300 ?
C12A H12A . 0.9300 ?
C13A C14A . 1.399(2) ?
C13A C18A . 1.403(2) ?
C14A C15A . 1.394(2) ?
C14A H14A . 0.9300 ?
C15A C16A . 1.380(2) ?
C15A H15A . 0.9300 ?
C16A C17A . 1.392(2) ?
C16A H16A . 0.9300 ?
C17A C18A . 1.392(2) ?
C17A H17A . 0.9300 ?
C19A H19A . 0.9600 ?
C19A H19B . 0.9600 ?
C19A H19C . 0.9600 ?
P1B C7B . 1.825(6) ?
P1B C1B . 1.834(5) ?
P1B C13B . 1.849(5) ?
O1B C18B . 1.383(5) ?
O1B C19B . 1.437(3) ?
C1B C6B . 1.402(5) ?
C1B C2B . 1.403(5) ?
C2B C3B . 1.389(5) ?
C2B H2BA . 0.9300 ?
C3B C4B . 1.375(6) ?
C3B H3BA . 0.9300 ?
C4B C5B . 1.383(6) ?
C4B H4BA . 0.9300 ?
C5B C6B . 1.392(5) ?
C5B H5BA . 0.9300 ?
C6B H6BA . 0.9300 ?
C7B C12B . 1.395(7) ?
C7B C8B . 1.396(6) ?
C8B C9B . 1.395(6) ?
C8B H8BA . 0.9300 ?
C9B C10B . 1.396(7) ?
C9B H9BA . 0.9300 ?
C10B C11B . 1.375(6) ?
C10B H10B . 0.9300 ?
C11B C12B . 1.397(6) ?
C11B H11B . 0.9300 ?
C12B H12B . 0.9300 ?
C13B C14B . 1.392(6) ?
C13B C18B . 1.418(6) ?
C14B C15B . 1.389(6) ?
C14B H14B . 0.9300 ?
C15B C16B . 1.372(6) ?
C15B H15B . 0.9300 ?
C16B C17B . 1.378(6) ?
C16B H16B . 0.9300 ?
C17B C18B . 1.396(6) ?
C17B H17B . 0.9300 ?
C19B H19D . 0.9600 ?
C19B H19E . 0.9600 ?
C19B H19F . 0.9600 ?
P1C C7C . 1.807(15) ?
P1C C1C . 1.855(12) ?
P1C C13C . 1.864(15) ?
O1C C18C . 1.381(13) ?
O1C C19C . 1.434(7) ?
C1C C6C . 1.386(14) ?
C1C C2C . 1.394(13) ?
C2C C3C . 1.390(14) ?
C2C H2CA . 0.9300 ?
C3C C4C . 1.367(14) ?
C3C H3CA . 0.9300 ?
C4C C5C . 1.385(13) ?
C4C H4CA . 0.9300 ?
C5C C6C . 1.381(14) ?
C5C H5CA . 0.9300 ?
C6C H6CA . 0.9300 ?
C7C C12C . 1.382(16) ?
C7C C8C . 1.399(14) ?
C8C C9C . 1.416(16) ?
C8C H8CA . 0.9300 ?
C9C C10C . 1.410(13) ?
C9C H9CA . 0.9300 ?
C10C C11C . 1.382(10) ?
C10C H10C . 0.9300 ?
C11C C12C . 1.376(14) ?
C11C H11C . 0.9300 ?
C12C H12C . 0.9300 ?
C13C C14C . 1.407(17) ?
C13C C18C . 1.424(16) ?
C14C C15C . 1.359(17) ?
C14C H14C . 0.9300 ?
C15C C16C . 1.373(16) ?
C15C H15C . 0.9300 ?
C16C C17C . 1.368(15) ?
C16C H16C . 0.9300 ?
C17C C18C . 1.393(14) ?
C17C H17C . 0.9300 ?
C19C H19I . 0.9600 ?
C19C H19G . 0.9600 ?
C19C H19H . 0.9600 ?

loop_
_geom_hbond_atom_site_label_D
_geom_hbond_atom_site_label_H
_geom_hbond_atom_site_label_A
_geom_hbond_site_symmetry_A
_geom_hbond_distance_DH
_geom_hbond_distance_HA
_geom_hbond_distance_DA
_geom_hbond_angle_DHA
_geom_hbond_publ_flag
C4A H4AA Cg1 7_655 0.9300 2.65 3.520(9) 156 yes
C4A H4AA Cg2 7_655 0.9300 2.58 3.471(3) 159 yes
C17A H17A Cg3 5_445 0.9300 2.91 3.645(8) 137 yes
C10C H10C Cg4 5_445 0.9300 2.78 3.561(15) 142 yes

loop_
_geom_torsion_atom_site_label_1
_geom_torsion_atom_site_label_2
_geom_torsion_atom_site_label_3
_geom_torsion_atom_site_label_4
_geom_torsion_site_symmetry_1
_geom_torsion_site_symmetry_2
_geom_torsion_site_symmetry_3
_geom_torsion_site_symmetry_4
_geom_torsion
_geom_torsion_publ_flag
C7A P1A C1A C6A . . . . -90.02(13) ?
C13A P1A C1A C6A . . . . 13.75(13) ?
C7A P1A C1A C2A . . . . 90.47(12) ?
C13A P1A C1A C2A . . . . -165.76(11) ?
C6A C1A C2A C3A . . . . 0.5(2) ?
P1A C1A C2A C3A . . . . -179.99(11) ?
C1A C2A C3A C4A . . . . -0.6(2) ?
C2A C3A C4A C5A . . . . 0.6(2) ?
C3A C4A C5A C6A . . . . -0.4(2) ?
C4A C5A C6A C1A . . . . 0.3(2) ?
C2A C1A C6A C5A . . . . -0.3(2) ?
P1A C1A C6A C5A . . . . -179.81(11) ?
C1A P1A C7A C8A . . . . 8.97(14) ?
C13A P1A C7A C8A . . . . -94.10(13) ?
C1A P1A C7A C12A . . . . -168.38(11) ?
C13A P1A C7A C12A . . . . 88.55(12) ?
C12A C7A C8A C9A . . . . 0.4(2) ?
P1A C7A C8A C9A . . . . -176.94(12) ?
C7A C8A C9A C10A . . . . -1.4(2) ?
C8A C9A C10A C11A . . . . 1.0(2) ?
C9A C10A C11A C12A . . . . 0.3(2) ?
C10A C11A C12A C7A . . . . -1.3(2) ?
C8A C7A C12A C11A . . . . 0.9(2) ?
P1A C7A C12A C11A . . . . 178.43(12) ?
C7A P1A C13A C14A . . . . -2.63(14) ?
C1A P1A C13A C14A . . . . -106.80(13) ?
C7A P1A C13A C18A . . . . 178.33(11) ?
C1A P1A C13A C18A . . . . 74.16(12) ?
C18A C13A C14A C15A . . . . -0.3(2) ?
P1A C13A C14A C15A . . . . -179.29(12) ?
C13A C14A C15A C16A . . . . 0.0(2) ?
C14A C15A C16A C17A . . . . 0.0(2) ?
C15A C16A C17A C18A . . . . 0.3(2) ?
C19A O1A C18A C17A . . . . 4.5(2) ?
C19A O1A C18A C13A . . . . -175.18(16) ?
C16A C17A C18A O1A . . . . 179.78(15) ?
C16A C17A C18A C13A . . . . -0.5(2) ?
C14A C13A C18A O1A . . . . -179.75(13) ?
P1A C13A C18A O1A . . . . -0.65(17) ?
C14A C13A C18A C17A . . . . 0.5(2) ?
P1A C13A C18A C17A . . . . 179.62(12) ?
C7B P1B C1B C6B . . . . -9.5(11) ?
C13B P1B C1B C6B . . . . 94.3(10) ?
C7B P1B C1B C2B . . . . 170.9(9) ?
C13B P1B C1B C2B . . . . -85.3(10) ?
C6B C1B C2B C3B . . . . -0.5(18) ?
P1B C1B C2B C3B . . . . 179.1(9) ?
C1B C2B C3B C4B . . . . 2.5(17) ?
C2B C3B C4B C5B . . . . -2.8(15) ?
C3B C4B C5B C6B . . . . 1.0(16) ?
C4B C5B C6B C1B . . . . 1.1(17) ?
C2B C1B C6B C5B . . . . -1.3(17) ?
P1B C1B C6B C5B . . . . 179.1(9) ?
C1B P1B C7B C12B . . . . -89.0(7) ?
C13B P1B C7B C12B . . . . 167.9(6) ?
C1B P1B C7B C8B . . . . 87.3(8) ?
C13B P1B C7B C8B . . . . -15.8(7) ?
C12B C7B C8B C9B . . . . -0.7(12) ?
P1B C7B C8B C9B . . . . -177.0(7) ?
C7B C8B C9B C10B . . . . 0.7(14) ?
C8B C9B C10B C11B . . . . 0.4(15) ?
C9B C10B C11B C12B . . . . -1.4(14) ?
C8B C7B C12B C11B . . . . -0.3(12) ?
P1B C7B C12B C11B . . . . 176.2(6) ?
C10B C11B C12B C7B . . . . 1.4(12) ?
C7B P1B C13B C14B . . . . 102.8(7) ?
C1B P1B C13B C14B . . . . -1.9(7) ?
C7B P1B C13B C18B . . . . -79.4(7) ?
C1B P1B C13B C18B . . . . 175.9(6) ?
C18B C13B C14B C15B . . . . -2.2(10) ?
P1B C13B C14B C15B . . . . 175.6(6) ?
C13B C14B C15B C16B . . . . 3.3(10) ?
C14B C15B C16B C17B . . . . -1.8(9) ?
C15B C16B C17B C18B . . . . -0.7(9) ?
C19B O1B C18B C17B . . . . 0.2(9) ?
C19B O1B C18B C13B . . . . -179.8(5) ?
C16B C17B C18B O1B . . . . -178.3(6) ?
C16B C17B C18B C13B . . . . 1.7(11) ?
C14B C13B C18B O1B . . . . 179.7(6) ?
P1B C13B C18B O1B . . . . 1.6(9) ?
C14B C13B C18B C17B . . . . -0.3(11) ?
P1B C13B C18B C17B . . . . -178.3(6) ?
C7C P1C C1C C6C . . . . 105(3) ?
C13C P1C C1C C6C . . . . 1(4) ?
C7C P1C C1C C2C . . . . -85(3) ?
C13C P1C C1C C2C . . . . 171(3) ?
C6C C1C C2C C3C . . . . -3(6) ?
P1C C1C C2C C3C . . . . -174(3) ?
C1C C2C C3C C4C . . . . -4(6) ?
C2C C3C C4C C5C . . . . 8(5) ?
C3C C4C C5C C6C . . . . -7(4) ?
C4C C5C C6C C1C . . . . 0(6) ?
C2C C1C C6C C5C . . . . 4(6) ?
P1C C1C C6C C5C . . . . 175(3) ?
C1C P1C C7C C12C . . . . -178(2) ?
C13C P1C C7C C12C . . . . -76(2) ?
C1C P1C C7C C8C . . . . 6(2) ?
C13C P1C C7C C8C . . . . 107(2) ?
C12C C7C C8C C9C . . . . 6(3) ?
P1C C7C C8C C9C . . . . -177.2(17) ?
C7C C8C C9C C10C . . . . -6(3) ?
C8C C9C C10C C11C . . . . 3(3) ?
C9C C10C C11C C12C . . . . 1(3) ?
C10C C11C C12C C7C . . . . -2(4) ?
C8C C7C C12C C11C . . . . -2(4) ?
P1C C7C C12C C11C . . . . -178.9(19) ?
C7C P1C C13C C14C . . . . -15(2) ?
C1C P1C C13C C14C . . . . 93(2) ?
C7C P1C C13C C18C . . . . 156.0(17) ?
C1C P1C C13C C18C . . . . -97(2) ?
C18C C13C C14C C15C . . . . 3(4) ?
P1C C13C C14C C15C . . . . 174(2) ?
C13C C14C C15C C16C . . . . -3(4) ?
C14C C15C C16C C17C . . . . -2(4) ?
C15C C16C C17C C18C . . . . 6(4) ?
C19C O1C C18C C17C . . . . 10(2) ?
C19C O1C C18C C13C . . . . -169.5(14) ?
C16C C17C C18C O1C . . . . 175(2) ?
C16C C17C C18C C13C . . . . -5(3) ?
C14C C13C C18C O1C . . . . -179.5(19) ?
P1C C13C C18C O1C . . . . 9(2) ?
C14C C13C C18C C17C . . . . 1(3) ?
P1C C13C C18C C17C . . . . -170.6(17) ?
